data_2001672
loop_
_publ_author_name
'Garc\'ia-Granda, S.'
'D\'iaz, M. R.'
'G\'omez-Beltr\'an, F.'
'Blanco-Gom\'is, D.'

_publ_section_title
;
 Structure of
 (4,7,13,16,21,24-hexaoxa-1,10-diazabicyclo[8.8.8]hexacosane)lead(II)
 eosin dihydrate
;
_journal_issue 5
_journal_name_full 'Acta Crystallographica Section C'
_journal_page_first 884
_journal_page_last 886
_journal_paper_doi 10.1107/S010827019200979X
_journal_volume 49
_journal_year 1993
_chemical_formula_moiety 'Pb1,C20 H6 Br4 O5,C18 H36 N2 O6,2(H2 O1)'
_chemical_formula_sum 'C38 H46 Br4 N2 O13 Pb'
_chemical_formula_weight 1265.60
_space_group_IT_number 2
_space_group_name_Hall '-P 1'
_space_group_name_H-M_alt 'P -1'
_symmetry_cell_setting triclinic
_symmetry_space_group_name_Hall '-P 1'
_symmetry_space_group_name_H-M 'P -1'
_cell_angle_alpha 101.46(5)
_cell_angle_beta 96.45(6)
_cell_angle_gamma 113.60(3)
_cell_formula_units_Z 2
_cell_length_a 12.079(2)
_cell_length_b 12.671(3)
_cell_length_c 18.01(2)
_cell_volume 2418(3)
_diffrn_radiation_type Mo
_diffrn_radiation_wavelength 0.71073
_exptl_absorpt_coefficient_mu 6.84
_exptl_crystal_density_diffrn 1.74
_exptl_crystal_F_000 1228
_cod_data_source_file hu0410.cif
_cod_data_source_block hu0410_structure_1_of_1
_cod_original_formula_sum 'C38 H46 Br4 N2 O13 Pb1'
_cod_database_code 2001672

loop_
_space_group_symop_id
_space_group_symop_operation_xyz
1 x,y,z
2 -x,-y,-z

loop_
_atom_site_label
_atom_site_fract_x
_atom_site_fract_y
_atom_site_fract_z
_atom_site_U_iso_or_equiv
Pb(1) .40510(10) .27510(10) .17620(8) .0344(5)
N(1) .472(2) .246(2) .022(2) .040(10)
C(2) .604(3) .325(3) .040(2) .05(2)
C(3) .636(3) .447(3) .084(2) .04(2)
O(4) .620(2) .443(2) .1610(10) .050(10)
C(5) .645(3) .558(3) .209(2) .05(2)
C(6) .659(3) .548(3) .294(2) .06(2)
O(7) .556(2) .444(2) .2980(10) .050(10)
C(8) .536(3) .449(3) .375(2) .06(2)
C(9) .423(3) .334(3) .369(2) .05(2)
N(10) .320(3) .314(2) .314(2) .050(10)
C(11) .273(4) .408(3) .327(2) .06(2)
C(12) .306(4) .486(3) .273(2) .06(2)
O(13) .273(2) .419(2) .1970(10) .060(10)
C(14) .256(4) .479(3) .144(2) .05(2)
C(15) .217(4) .394(3) .065(2) .06(2)
O(16) .320(2) .373(2) .0480(10) .060(10)
C(17) .287(3) .278(3) -.018(2) .05(2)
C(18) .404(3) .277(3) -.037(2) .04(2)
C(19) .451(3) .119(3) .000(2) .05(2)
C(20) .319(3) .032(3) -.008(2) .05(2)
O(21) .283(2) .056(2) .0650(10) .060(10)
C(22) .154(3) -.021(3) .062(2) .06(2)
C(23) .135(4) .010(4) .141(3) .07(2)
O(24) .154(2) .124(2) .166(2) .060(10)
C(25) .118(3) .152(4) .235(3) .07(2)
C(26) .211(4) .192(4) .302(3) .08(3)
C(31) .346(4) .108(4) .486(2) .06(2)
Br(31) .2093(4) .1093(4) .5277(2) .068(2)
C(32) .469(3) .203(3) .531(2) .04(2)
O(32) .481(2) .281(2) .5900(10) .050(10)
C(33) .571(3) .192(3) .498(2) .05(2)
Br(33) .7310(4) .2989(4) .5572(3) .079(2)
C(34) .554(3) .110(3) .429(2) .030(10)
C(35) .252(3) -.199(3) .199(2) .030(10)
C(36) .131(3) -.266(3) .163(2) .040(10)
Br(36) .0926(4) -.3586(3) .0592(2) .060(2)
C(37) .033(3) -.262(3) .196(2) .05(2)
O(37) -.079(2) -.323(2) .1600(10) .070(10)
C(38) .075(3) -.182(3) .276(2) .05(2)
Br(38) -.0558(3) -.1706(4) .3230(2) .071(2)
O(39) .215(2) -.049(2) .3820(10) .040(10)
C(40) .410(3) -.046(3) .316(2) .030(10)
C(41) .287(3) -.122(3) .274(2) .030(10)
C(42) .186(3) -.119(3) .312(2) .040(10)
C(43) .330(3) .028(2) .422(2) .030(10)
C(44) .433(3) .030(3) .387(2) .040(10)
C(51) .519(3) -.042(2) .277(2) .030(10)
C(52) .565(3) -.120(3) .285(2) .040(10)
C(53) .666(3) -.119(3) .259(2) .05(2)
C(54) .724(3) -.034(3) .226(2) .05(2)
C(55) .677(3) .048(3) .211(2) .05(2)
C(56) .573(2) .044(3) .238(2) .030(10)
C(57) .521(3) .129(3) .219(2) .040(10)
O(58) .576(2) .203(2) .184(2) .060(10)
O(59) .425(2) .124(2) .2410(10) .040(10)
O(60) .101(2) .384(2) .5020(10) .080(10)
O(61) .016(2) .515(3) .7080(10) .070(10)
H(21) .652(3) .288(3) .073(2) ?
H(22) .634(3) .329(3) -.014(2) ?
H(31) .576(3) .480(3) .058(2) ?
H(32) .731(3) .505(3) .086(2) ?
H(51) .729(3) .626(3) .202(2) ?
H(52) .569(3) .581(3) .195(2) ?
H(61) .660(3) .626(3) .332(2) ?
H(62) .743(3) .541(3) .311(2) ?
H(81) .615(3) .455(3) .413(2) ?
H(82) .518(3) .525(3) .397(2) ?
H(91) .399(3) .337(3) .425(2) ?
H(92) .447(3) .260(3) .353(2) ?
H(111) .174(4) .364(3) .319(2) ?
H(112) .313(4) .463(3) .386(2) ?
H(121) .405(4) .542(3) .288(2) ?
H(122) .258(4) .542(3) .279(2) ?
H(141) .185(4) .507(3) .155(2) ?
H(142) .341(4) .556(3) .149(2) ?
H(151) .188(4) .433(3) .023(2) ?
H(152) .141(4) .311(3) .064(2) ?
H(171) .231(3) .194(3) -.006(2) ?
H(172) .236(3) .290(3) -.066(2) ?
H(181) .464(3) .366(3) -.041(2) ?
H(182) .382(3) .213(3) -.092(2) ?
H(191) .478(3) .101(3) -.055(2) ?
H(192) .509(3) .106(3) .044(2) ?
H(201) .309(3) -.058(3) -.023(2) ?
H(202) .260(3) .043(3) -.052(2) ?
H(221) .094(3) -.003(3) .022(2) ?
H(222) .136(3) -.114(3) .044(2) ?
H(231) .199(4) -.005(4) .180(3) ?
H(232) .042(4) -.048(4) .143(3) ?
H(251) .089(3) .222(4) .233(3) ?
H(252) .041(3) .073(4) .239(3) ?
H(261) .169(4) .195(4) .351(3) ?
H(262) .249(4) .127(4) .299(3) ?
H(341) .633(3) .108(3) .408(2) ?
H(351) .323(3) -.205(3) .169(2) ?
H(521) .518(3) -.188(3) .313(2) ?
H(531) .699(3) -.185(3) .266(2) ?
H(541) .809(3) -.027(3) .210(2) ?
H(551) .722(3) .112(3) .180(2) ?
H(601) .177(2) .370(2) .4810(10) ?
H(602) .102(2) .465(2) .4920(10) ?
H(611) .051(2) .564(3) .7680(10) ?
H(612) -.075(2) .444(3) .7000(10) ?

loop_
_geom_bond_atom_site_label_1
_geom_bond_atom_site_label_2
_geom_bond_distance
Pb(1) N(1) 2.97(3)
Pb(1) O(7) 2.62(2)
Pb(1) O(13) 2.86(2)
Pb(1) O(21) 2.78(2)
Pb(1) O(58) 2.57(2)
N(1) C(2) 1.46(4)
C(3) O(4) 1.42(4)
C(5) C(6) 1.55(5)
O(7) C(8) 1.43(4)
C(9) N(10) 1.41(4)
N(10) C(26) 1.54(5)
C(12) O(13) 1.38(4)
C(14) C(15) 1.50(5)
O(16) C(17) 1.40(4)
C(19) C(20) 1.51(5)
O(21) C(22) 1.46(4)
C(23) O(24) 1.34(4)
C(25) C(26) 1.40(6)
C(31) C(32) 1.49(5)
C(32) O(32) 1.26(4)
C(33) Br(33) 1.89(3)
C(34) C(44) 1.41(4)
C(35) C(41) 1.41(4)
C(36) C(37) 1.40(4)
C(37) C(38) 1.48(5)
C(38) C(42) 1.27(4)
O(39) C(43) 1.34(3)
C(40) C(44) 1.37(4)
C(41) C(42) 1.47(4)
C(44) C(51) 2.52(4)
C(51) C(56) 1.41(4)
C(53) C(54) 1.32(5)
C(55) C(56) 1.38(4)
C(57) O(58) 1.24(4)
Pb(1) O(4) 2.70(2)
Pb(1) N(10) 2.81(3)
Pb(1) O(16) 3.09(2)
Pb(1) O(24) 2.82(2)
Pb(1) O(59) 2.50(2)
N(1) C(3) 1.46(4)
O(4) C(5) 1.44(4)
C(6) O(7) 1.42(4)
C(8) C(9) 1.52(5)
N(10) C(11) 1.49(4)
C(11) C(12) 1.50(5)
O(13) C(14) 1.37(4)
C(15) O(16) 1.43(4)
C(17) C(18) 1.50(4)
C(20) O(21) 1.45(4)
C(22) C(23) 1.47(5)
O(24) C(25) 1.38(5)
C(31) Br(31) 1.90(4)
C(31) C(43) 1.31(5)
C(32) C(33) 1.46(5)
C(33) C(34) 1.38(4)
C(35) C(36) 1.36(4)
C(36) Br(36) 1.89(3)
C(37) O(37) 1.27(4)
C(38) Br(38) 1.92(3)
O(39) C(42) 1.32(4)
C(40) C(41) 1.42(4)
C(40) C(51) 1.55(4)
C(43) C(44) 1.45(4)
C(51) C(52) 1.33(4)
C(52) C(53) 1.35(4)
C(54) C(55) 1.42(5)
C(56) C(57) 1.52(4)
C(57) O(59) 1.24(3)
C(2) H(21) 1.08(6)
C(3) H(31) 1.08(6)
C(5) H(51) 1.08(5)
C(6) H(61) 1.08(6)
C(8) H(81) 1.08(6)
C(9) H(91) 1.08(5)
C(11) H(111) 1.08(6)
C(12) H(121) 1.08(5)
C(14) H(141) 1.08(7)
C(15) H(151) 1.08(7)
C(17) H(171) 1.08(5)
C(18) H(181) 1.08(5)
C(19) H(191) 1.08(5)
C(20) H(201) 1.08(5)
C(22) H(221) 1.08(6)
C(23) H(231) 1.08(7)
C(25) H(251) 1.08(7)
C(26) H(261) 1.08(8)
C(34) H(341) 1.08(5)
C(52) H(521) 1.08(5)
C(54) H(541) 1.08(5)
O(60) H(601) 1.08(4)
O(61) H(611) 1.08(3)
C(2) H(22) 1.08(5)
C(3) H(32) 1.08(5)
C(5) H(52) 1.08(6)
C(6) H(62) 1.08(6)
C(8) H(82) 1.08(6)
C(9) H(92) 1.08(6)
C(11) H(112) 1.08(5)
C(12) H(122) 1.08(7)
C(14) H(142) 1.08(5)
C(15) H(152) 1.08(5)
C(17) H(172) 1.08(6)
C(18) H(182) 1.08(4)
C(19) H(192) 1.08(6)
C(20) H(202) 1.08(6)
C(22) H(222) 1.08(6)
C(23) H(232) 1.08(5)
C(25) H(252) 1.08(5)
C(26) H(262) 1.08(8)
C(35) H(351) 1.08(5)
C(53) H(531) 1.08(7)
C(55) H(551) 1.08(5)
O(60) H(602) 1.08(5)
O(61) H(612) 1.08(3)
